data_7239714
loop_
_publ_author_name
'Chen, Shihao'
'Li, Yaping'
'Wang, Ming'
'Jiang, Xuefeng'

_publ_section_title
;
 General sulfone construction via sulfur dioxide surrogate control
;
_journal_issue 2
_journal_name_full 'Green Chemistry'
_journal_page_first 322
_journal_page_last 326
_journal_paper_doi 10.1039/C9GC03841H
_journal_volume 22
_journal_year 2020
_chemical_formula_moiety 'C11 H10 O2 S'
_chemical_formula_sum 'C11 H10 O2 S'
_chemical_formula_weight 206.25
_space_group_crystal_system orthorhombic
_space_group_IT_number 61
_space_group_name_Hall '-P 2ac 2ab'
_space_group_name_H-M_alt 'P b c a'
_atom_sites_solution_hydrogens geom
_atom_sites_solution_primary dual
_audit_creation_date 2019-04-23
_audit_creation_method
;
Olex2 1.2
(compiled 2018.05.29 svn.r3508 for OlexSys, GUI svn.r5506)
;
_audit_update_record
;
2019-06-08 deposited with the CCDC.	2019-12-05 downloaded from the CCDC.
;
_cell_angle_alpha 90
_cell_angle_beta 90
_cell_angle_gamma 90
_cell_formula_units_Z 8
_cell_length_a 11.23740(10)
_cell_length_b 10.35780(10)
_cell_length_c 16.95870(10)
_cell_measurement_reflns_used 22811
_cell_measurement_temperature 292.7(6)
_cell_measurement_theta_max 74.1800
_cell_measurement_theta_min 4.7960
_cell_volume 1973.90(3)
_computing_cell_refinement 'CrysAlisPro 1.171.39.32a (Rigaku OD, 2017)'
_computing_data_collection 'CrysAlisPro 1.171.39.32a (Rigaku OD, 2017)'
_computing_data_reduction 'CrysAlisPro 1.171.39.32a (Rigaku OD, 2017)'
_computing_molecular_graphics 'Olex2 (Dolomanov et al., 2009)'
_computing_publication_material 'Olex2 (Dolomanov et al., 2009)'
_computing_structure_refinement 'ShelXL (Sheldrick, 2015)'
_computing_structure_solution 'ShelXT (Sheldrick, 2015)'
_diffrn_ambient_environment air
_diffrn_ambient_temperature 292.7(6)
_diffrn_detector 'CCD plate'
_diffrn_measured_fraction_theta_full 0.992
_diffrn_measured_fraction_theta_max 0.993
_diffrn_measurement_details
;
List of Runs (angles in degrees, time in seconds):

  # Type    Start    End  Width  t~exp~   \w     \q     \k     \f   Frames
#--------------------------------------------------------------------------
  1  \w    -19.00  13.00   1.00    1.00    --    0.00  38.00 -60.00   32
  2  \w    -43.00  24.00   1.00    1.00    --    0.00 -77.00 -30.00   67
  3  \w     55.00  81.00   1.00    1.00    --    0.00  57.00-150.00   26
  4  \w    -22.00  42.00   1.00    1.00    --    0.00  57.00  60.00   64
  5  \w    -26.00  19.00   1.00    1.00    --    0.00 -38.00-150.00   45
  6  \w    -23.00  89.00   1.00    1.00    --    0.00  57.00 150.00  112
  7  \w    -82.00 -57.00   1.00    1.00    --    0.00 -77.00 -30.00   25
  8  \w    -87.00 -44.00   1.00    1.00    --    0.00 -38.00-150.00   43
  9  \w     35.00  61.00   1.00    1.00    --    0.00  38.00 -60.00   26
 10  \w     45.00  89.00   1.00    1.00    --    0.00  57.00  60.00   44
 11  \w    -20.00  21.00   1.00    1.00    --    0.00  57.00-150.00   41
 12  \w    -19.00  87.00   1.00    1.00    --    0.00  38.00 -30.00  106
 13  \w    120.00 182.00   1.00    1.00    --   95.80  77.00-128.97   62
 14  \w     65.00  95.00   1.00    1.00    --   95.80  77.00-128.97   30
 15  \w    149.00 175.00   1.00    1.00    --   95.80  64.00 -48.67   26
 16  \w    145.00 182.00   1.00    1.00    --   95.80  63.00 124.08   37
 17  \w     70.00  99.00   1.00    1.00    --   95.80  63.00 124.08   29
 18  \w     70.00 111.00   1.00    1.00    --   95.80  64.00 -48.67   41
 19  \w     69.00 163.00   1.00    1.00    --   95.80  68.00 -34.11   94
 20  \w     43.00 123.00   1.00    1.00    --   95.80 -82.00 150.00   80
 21  \w    135.00 161.00   1.00    1.00    --   95.80  77.00  60.00   26
 22  \w     96.00 183.00   1.00    1.00    --   95.80  82.00  71.29   87
 23  \w     63.00  89.00   1.00    1.00    --   95.80  82.00 120.00   26
 24  \w    105.00 131.00   1.00    1.00    --   95.80  82.00 120.00   26
 25  \w     50.00 128.00   1.00    1.00    --   95.80 -82.00   0.00   78
 26  \w     65.00  90.00   1.00    1.00    --   95.80  77.00   0.00   25
 27  \w    159.00 185.00   1.00    1.00    --   95.80  77.00   0.00   26
 28  \w     71.00 103.00   1.00    1.00    --   95.80  61.00 -60.00   32
 29  \w    109.00 141.00   1.00    1.00    --   95.80  61.00 -60.00   32
 30  \w     65.00  90.00   1.00    1.00    --   95.80  77.00  30.00   25
 31  \w     65.00  91.00   1.00    1.00    --   95.80  77.00  60.00   26
 32  \w     65.00  91.00   1.00    1.00    --   95.80  77.00-180.00   26
 33  \w     63.00  88.00   1.00    1.00    --   95.80  82.00  71.29   25
 34  \w    111.00 180.00   1.00    1.00    --   95.80  57.00   1.93   69
 35  \w     63.00  88.00   1.00    1.00    --   95.80  82.00 -30.00   25
 36  \w     65.00  91.00   1.00    1.00    --   95.80  77.00 -90.00   26
 37  \w     51.00 121.00   1.00    1.00    --   95.80 -82.00  90.00   70
 38  \w     12.00  38.00   1.00    1.00    --   95.80 -82.00  90.00   26
 39  \w     72.00  97.00   1.00    1.00    --   95.80  61.00  60.00   25
 40  \w     63.00  89.00   1.00    1.00    --   95.80  82.00-180.00   26
 41  \w    154.00 185.00   1.00    1.00    --   95.80  82.00-180.00   31
 42  \w     63.00  97.00   1.00    1.00    --   95.80  82.00   0.00   34
 43  \w     66.00  92.00   1.00    1.00    --   95.80  74.00 -30.14   26
 44  \w     75.00 109.00   1.00    1.00    --   95.80  45.00-150.00   34
 45  \w    113.00 156.00   1.00    1.00    --   95.80  45.00-150.00   43
 46  \w     63.00  89.00   1.00    1.00    --   95.80  82.00  30.00   26
 47  \w    157.00 182.00   1.00    1.00    --   95.80  82.00  30.00   25
 48  \w     63.00  89.00   1.00    1.00    --   95.80  82.00  90.00   26
 49  \w     45.00 112.00   1.00    1.00    --   95.80 -82.00-150.00   67
 50  \w     63.00  89.00   1.00    1.00    --   95.80  82.00 150.00   26
 51  \w    104.00 185.00   1.00    1.00    --   95.80  77.00  90.00   81
 52  \w     75.00 181.00   1.00    1.00    --   95.80  45.00  30.00  106
 53  \w     66.00  92.00   1.00    1.00    --   95.80  77.00 120.00   26
 54  \w     69.00 128.00   1.00    1.00    --   95.80 -82.00 -90.00   59
 55  \w     67.00  93.00   1.00    1.00    --   95.80  77.00  90.00   26
 56  \w     65.00  93.00   1.00    1.00    --   95.80  77.00-120.00   28
 57  \w     75.00 152.00   1.00    1.00    --   95.80  45.00  60.00   77
 58  \w     72.00  98.00   1.00    1.00    --   95.80  61.00  90.00   26
 59  \w     64.00  90.00   1.00    1.00    --   95.80  82.00-150.00   26
 60  \w     63.00  88.00   1.00    1.00    --   95.80  82.00 -60.00   25
 61  \w    116.00 185.00   1.00    1.00    --   95.80  82.00 -60.00   69
 62  \w     71.00 105.00   1.00    1.00    --   95.80  61.00 -90.00   34
 63  \w     65.00  90.00   1.00    1.00    --   95.80  77.00-150.00   25
 64  \w     65.00 184.00   1.00    1.00    --   95.80  76.00 144.12  119
 65  \w     70.00 178.00   1.00    1.00    --   95.80  63.00 -80.29  108
 66  \w     72.00  97.00   1.00    1.00    --   95.80  57.00   1.93   25
 67  \w     70.00 185.00   1.00    1.00    --   95.80  64.00-146.77  115
 68  \w     94.00 120.00   1.00    1.00    --   95.80 -82.00 -30.00   26
 69  \w     73.00 175.00   1.00    1.00    --   95.80  53.00-174.12  102
;
_diffrn_measurement_device 'four-circle diffractometer'
_diffrn_measurement_device_type 'XtaLAB AFC12 (RINC): Kappa dual home/near'
_diffrn_measurement_method '\w scans'
_diffrn_orient_matrix_type 'CrysAlisPro convention (1999,Acta A55,543-557)'
_diffrn_orient_matrix_UB_11 0.1152925000
_diffrn_orient_matrix_UB_12 -0.0210151000
_diffrn_orient_matrix_UB_13 -0.0473793000
_diffrn_orient_matrix_UB_21 -0.0725796000
_diffrn_orient_matrix_UB_22 -0.0034372000
_diffrn_orient_matrix_UB_23 -0.0769895000
_diffrn_orient_matrix_UB_31 0.0147690000
_diffrn_orient_matrix_UB_32 0.1473239000
_diffrn_orient_matrix_UB_33 -0.0085826000
_diffrn_radiation_monochromator graphite
_diffrn_radiation_probe x-ray
_diffrn_radiation_type CuK\a
_diffrn_radiation_wavelength 1.54184
_diffrn_reflns_av_R_equivalents 0.0501
_diffrn_reflns_av_unetI/netI 0.0167
_diffrn_reflns_Laue_measured_fraction_full 0.992
_diffrn_reflns_Laue_measured_fraction_max 0.993
_diffrn_reflns_limit_h_max 14
_diffrn_reflns_limit_h_min -14
_diffrn_reflns_limit_k_max 12
_diffrn_reflns_limit_k_min -12
_diffrn_reflns_limit_l_max 21
_diffrn_reflns_limit_l_min -21
_diffrn_reflns_number 45068
_diffrn_reflns_point_group_measured_fraction_full 0.992
_diffrn_reflns_point_group_measured_fraction_max 0.993
_diffrn_reflns_theta_full 67.684
_diffrn_reflns_theta_max 74.393
_diffrn_reflns_theta_min 5.216
_diffrn_source 'fine-focus sealed X-ray tube'
_diffrn_source_type 'Enhance (Cu) X-ray Source'
_exptl_absorpt_coefficient_mu 2.664
_exptl_absorpt_correction_T_max 1.00000
_exptl_absorpt_correction_T_min 0.17585
_exptl_absorpt_correction_type multi-scan
_exptl_absorpt_process_details
;
CrysAlisPro 1.171.39.32a (Rigaku Oxford Diffraction, 2017)
Empirical absorption correction using spherical harmonics,
 implemented in SCALE3 ABSPACK scaling algorithm.
;
_exptl_crystal_colour 'clear light colourless'
_exptl_crystal_colour_lustre clear
_exptl_crystal_colour_modifier light
_exptl_crystal_colour_primary colourless
_exptl_crystal_density_diffrn 1.388
_exptl_crystal_description block
_exptl_crystal_F_000 864
_exptl_crystal_size_max 0.36
_exptl_crystal_size_mid 0.32
_exptl_crystal_size_min 0.28
_refine_diff_density_max 0.220
_refine_diff_density_min -0.298
_refine_diff_density_rms 0.036
_refine_ls_extinction_coef 0.0023(3)
_refine_ls_extinction_expression Fc^*^=kFc[1+0.001xFc^2^\l^3^/sin(2\q)]^-1/4^
_refine_ls_extinction_method 'SHELXL-2016/6 (Sheldrick 2016)'
_refine_ls_goodness_of_fit_ref 1.031
_refine_ls_hydrogen_treatment constr
_refine_ls_matrix_type full
_refine_ls_number_parameters 129
_refine_ls_number_reflns 1999
_refine_ls_number_restraints 0
_refine_ls_restrained_S_all 1.031
_refine_ls_R_factor_all 0.0351
_refine_ls_R_factor_gt 0.0340
_refine_ls_shift/su_max 0.000
_refine_ls_shift/su_mean 0.000
_refine_ls_structure_factor_coef Fsqd
_refine_ls_weighting_details 'w=1/[\s^2^(Fo^2^)+(0.0517P)^2^+0.4530P] where P=(Fo^2^+2Fc^2^)/3'
_refine_ls_weighting_scheme calc
_refine_ls_wR_factor_gt 0.0916
_refine_ls_wR_factor_ref 0.0927
_reflns_Friedel_coverage 0.000
_reflns_number_gt 1913
_reflns_number_total 1999
_reflns_threshold_expression 'I > 2\s(I)'
_cod_data_source_file c9gc03841h2.cif
_cod_data_source_block exp_785
_cod_depositor_comments
;Adding full bibliography for 7239713--7239714.cif.

 Adding full bibliography for 7239713--7239714.cif.
;
_cod_database_code 7239714
_shelx_shelxl_version_number 2016/6
_shelx_space_group_comment
;
The symmetry employed for this shelxl refinement is uniquely defined
by the following loop, which should always be used as a source of
symmetry information in preference to the above space-group names.
They are only intended as comments.
;
_reflns_odcompleteness_completeness 99.90
_reflns_odcompleteness_iscentric 1
_reflns_odcompleteness_theta 66.97
_olex2_refinement_description
;
1. Fixed Uiso
 At 1.2 times of:
  All C(H) groups
 At 1.5 times of:
  All C(H,H,H) groups
2.a Aromatic/amide H refined with riding coordinates:
 C3(H3), C4(H4), C5(H5), C7(H7), C8(H8), C9(H9), C10(H10)
2.b Idealised Me refined as rotating group:
 C11(H11A,H11B,H11C)
;
_olex2_submission_special_instructions 'No special instructions were received'
_oxdiff_exptl_absorpt_empirical_details
;
Empirical correction (ABSPACK) includes:
- Absorption correction using spherical harmonics
- Frame scaling
;
_oxdiff_exptl_absorpt_empirical_full_max 4.774
_oxdiff_exptl_absorpt_empirical_full_min 0.604

loop_
_space_group_symop_operation_xyz
'x, y, z'
'-x+1/2, -y, z+1/2'
'-x, y+1/2, -z+1/2'
'x+1/2, -y+1/2, -z'
'-x, -y, -z'
'x-1/2, y, -z-1/2'
'x, -y-1/2, z-1/2'
'-x-1/2, y-1/2, z'

loop_
_atom_site_label
_atom_site_type_symbol
_atom_site_fract_x
_atom_site_fract_y
_atom_site_fract_z
_atom_site_U_iso_or_equiv
_atom_site_adp_type
_atom_site_occupancy
_atom_site_site_symmetry_order
_atom_site_calc_flag
_atom_site_refinement_flags_posn
S1 S 0.46539(4) 0.18432(4) 0.68788(2) 0.05476(17) Uani 1 1 d .
O1 O 0.56963(12) 0.18203(13) 0.73629(7) 0.0763(4) Uani 1 1 d .
O2 O 0.39813(14) 0.06715(13) 0.68170(8) 0.0839(4) Uani 1 1 d .
C1 C 0.58029(10) 0.34232(12) 0.57677(7) 0.0379(3) Uani 1 1 d .
C2 C 0.50519(11) 0.23351(13) 0.59137(7) 0.0408(3) Uani 1 1 d .
C3 C 0.46126(13) 0.15991(14) 0.53135(9) 0.0497(3) Uani 1 1 d .
H3 H 0.412409 0.089831 0.542636 0.060 Uiso 1 1 calc R
C4 C 0.48925(16) 0.18918(15) 0.45260(9) 0.0567(4) Uani 1 1 d .
H4 H 0.460298 0.137676 0.411979 0.068 Uiso 1 1 calc R
C5 C 0.55861(14) 0.29279(16) 0.43606(8) 0.0534(4) Uani 1 1 d .
H5 H 0.576025 0.312117 0.383759 0.064 Uiso 1 1 calc R
C6 C 0.60511(11) 0.37216(12) 0.49653(8) 0.0428(3) Uani 1 1 d .
C7 C 0.67620(13) 0.48077(15) 0.47914(10) 0.0588(4) Uani 1 1 d .
H7 H 0.691986 0.501408 0.426809 0.071 Uiso 1 1 calc R
C8 C 0.72194(13) 0.55563(15) 0.53736(13) 0.0677(5) Uani 1 1 d .
H8 H 0.767620 0.627591 0.524739 0.081 Uiso 1 1 calc R
C9 C 0.70045(14) 0.52468(15) 0.61625(12) 0.0640(4) Uani 1 1 d .
H9 H 0.733961 0.575124 0.655809 0.077 Uiso 1 1 calc R
C10 C 0.63111(12) 0.42168(14) 0.63618(9) 0.0499(3) Uani 1 1 d .
H10 H 0.617004 0.403275 0.689031 0.060 Uiso 1 1 calc R
C11 C 0.36956(17) 0.30594(18) 0.72253(11) 0.0725(5) Uani 1 1 d .
H11A H 0.346361 0.286897 0.775756 0.109 Uiso 1 1 calc GR
H11B H 0.300086 0.309730 0.689671 0.109 Uiso 1 1 calc GR
H11C H 0.409915 0.387600 0.721086 0.109 Uiso 1 1 calc GR

loop_
_atom_site_aniso_label
_atom_site_aniso_U_11
_atom_site_aniso_U_22
_atom_site_aniso_U_33
_atom_site_aniso_U_23
_atom_site_aniso_U_13
_atom_site_aniso_U_12
S1 0.0679(3) 0.0561(3) 0.0403(2) 0.00975(14) 0.00886(14) 0.00200(16)
O1 0.0869(8) 0.1005(10) 0.0415(6) 0.0141(5) -0.0061(6) 0.0180(7)
O2 0.1150(11) 0.0643(8) 0.0723(8) 0.0148(6) 0.0229(7) -0.0206(7)
C1 0.0366(6) 0.0384(6) 0.0387(6) -0.0006(5) 0.0011(5) 0.0064(5)
C2 0.0439(6) 0.0424(7) 0.0360(6) 0.0012(5) -0.0009(5) 0.0030(5)
C3 0.0534(8) 0.0464(7) 0.0495(8) -0.0025(6) -0.0073(6) -0.0033(6)
C4 0.0683(9) 0.0622(9) 0.0396(7) -0.0103(6) -0.0140(7) 0.0083(7)
C5 0.0612(8) 0.0652(9) 0.0338(7) 0.0049(6) 0.0001(6) 0.0179(7)
C6 0.0402(6) 0.0454(7) 0.0429(6) 0.0068(5) 0.0052(5) 0.0128(5)
C7 0.0464(7) 0.0604(9) 0.0697(10) 0.0207(8) 0.0164(7) 0.0117(7)
C8 0.0464(8) 0.0483(8) 0.1083(14) 0.0054(9) 0.0129(8) -0.0035(6)
C9 0.0472(7) 0.0533(8) 0.0915(12) -0.0197(8) -0.0019(8) -0.0021(6)
C10 0.0457(7) 0.0529(8) 0.0510(8) -0.0111(6) -0.0022(6) 0.0028(6)
C11 0.0741(11) 0.0809(12) 0.0624(10) 0.0007(8) 0.0261(9) 0.0087(9)

loop_
_atom_type_symbol
_atom_type_description
_atom_type_scat_dispersion_real
_atom_type_scat_dispersion_imag
_atom_type_scat_source
C C 0.0181 0.0091 'International Tables Vol C Tables 4.2.6.8 and 6.1.1.4'
H H 0.0000 0.0000 'International Tables Vol C Tables 4.2.6.8 and 6.1.1.4'
O O 0.0492 0.0322 'International Tables Vol C Tables 4.2.6.8 and 6.1.1.4'
S S 0.3331 0.5567 'International Tables Vol C Tables 4.2.6.8 and 6.1.1.4'

loop_
_geom_angle_atom_site_label_1
_geom_angle_atom_site_label_2
_geom_angle_atom_site_label_3
_geom_angle
O1 S1 O2 117.36(9)
O1 S1 C2 109.17(7)
O1 S1 C11 108.76(9)
O2 S1 C2 108.00(7)
O2 S1 C11 107.94(9)
C11 S1 C2 104.91(8)
C6 C1 C2 116.90(11)
C10 C1 C2 124.81(12)
C10 C1 C6 118.28(12)
C1 C2 S1 122.39(9)
C3 C2 S1 115.93(11)
C3 C2 C1 121.67(12)
C2 C3 H3 119.7
C2 C3 C4 120.51(14)
C4 C3 H3 119.7
C3 C4 H4 120.1
C5 C4 C3 119.74(13)
C5 C4 H4 120.1
C4 C5 H5 119.3
C4 C5 C6 121.50(13)
C6 C5 H5 119.3
C5 C6 C1 119.65(12)
C7 C6 C1 118.95(13)
C7 C6 C5 121.40(13)
C6 C7 H7 119.4
C8 C7 C6 121.21(15)
C8 C7 H7 119.4
C7 C8 H8 120.0
C7 C8 C9 120.03(14)
C9 C8 H8 120.0
C8 C9 H9 119.5
C10 C9 C8 121.04(15)
C10 C9 H9 119.5
C1 C10 H10 119.8
C9 C10 C1 120.45(15)
C9 C10 H10 119.8
S1 C11 H11A 109.5
S1 C11 H11B 109.5
S1 C11 H11C 109.5
H11A C11 H11B 109.5
H11A C11 H11C 109.5
H11B C11 H11C 109.5

loop_
_geom_bond_atom_site_label_1
_geom_bond_atom_site_label_2
_geom_bond_distance
S1 O1 1.4306(13)
S1 O2 1.4336(14)
S1 C2 1.7715(13)
S1 C11 1.7584(17)
C1 C2 1.4296(18)
C1 C6 1.4230(17)
C1 C10 1.4201(18)
C2 C3 1.3641(19)
C3 H3 0.9300
C3 C4 1.405(2)
C4 H4 0.9300
C4 C5 1.356(2)
C5 H5 0.9300
C5 C6 1.414(2)
C6 C7 1.411(2)
C7 H7 0.9300
C7 C8 1.357(3)
C8 H8 0.9300
C8 C9 1.397(3)
C9 H9 0.9300
C9 C10 1.364(2)
C10 H10 0.9300
C11 H11A 0.9600
C11 H11B 0.9600
C11 H11C 0.9600
